data_1543075
loop_
_publ_author_name
'Delgado, I. Hern\'andez'
'Pascal, S.'
'Wallabregue, A.'
'Duwald, R.'
'Besnard, C.'
'Gu\'en\'ee, L.'
'Nan\,coz, C.'
'Vauthey, E.'
'Tovar, R. C.'
'Lunkley, J. L.'
'Muller, G.'
'Lacour, J.'

_publ_section_title
;
 Functionalized cationic [4]helicenes with unique tuning of absorption,
 fluorescence and chiroptical properties up to the far-red range
;
_journal_issue 7
_journal_name_full 'Chem. Sci.'
_journal_page_first 4685
_journal_paper_doi 10.1039/C6SC00614K
_journal_volume 7
_journal_year 2016
_chemical_formula_moiety 'C27 H29 N2 O2, B F4'
_chemical_formula_sum 'C27 H29 B F4 N2 O2'
_chemical_formula_weight 500.33
_chemical_name_systematic
; 
 ? 
;
_space_group_IT_number 15
_symmetry_cell_setting monoclinic
_symmetry_space_group_name_Hall '-I 2ya'
_symmetry_space_group_name_H-M 'I 1 2/a 1'
_atom_sites_solution_hydrogens geom
_atom_sites_solution_primary direct
_atom_sites_solution_secondary difmap
_audit_creation_method SHELXL-97
_audit_update_record
;
2015-12-21 deposited with the CCDC.
2016-04-08 downloaded from the CCDC.
;
_cell_angle_alpha 90.00
_cell_angle_beta 95.411(4)
_cell_angle_gamma 90.00
_cell_formula_units_Z 4
_cell_length_a 10.0250(5)
_cell_length_b 19.7722(8)
_cell_length_c 12.5456(6)
_cell_measurement_reflns_used 3967
_cell_measurement_temperature 180(2)
_cell_measurement_theta_max 72.5640
_cell_measurement_theta_min 4.1460
_cell_volume 2475.7(2)
_computing_cell_refinement
;
CrysAlisPro, Agilent Technologies,
Version 1.171.37.35 (release 13-08-2014 CrysAlis171 .NET)
(compiled Aug 13 2014,18:06:01)
;
_computing_data_collection
;
CrysAlisPro, Agilent Technologies,
Version 1.171.37.35 (release 13-08-2014 CrysAlis171 .NET)
(compiled Aug 13 2014,18:06:01)
;
_computing_data_reduction
;
CrysAlisPro, Agilent Technologies,
Version 1.171.37.35 (release 13-08-2014 CrysAlis171 .NET)
(compiled Aug 13 2014,18:06:01)
;
_computing_molecular_graphics 'Ortep 3 (Farrugia, 1997)'
_computing_publication_material ShelX_Acta
_computing_structure_refinement 'SHELXL-97 (Sheldrick, 2008)'
_computing_structure_solution 'SHELXS-97 (Sheldrick, 2008)'
_diffrn_ambient_environment N~2~
_diffrn_ambient_temperature 180(2)
_diffrn_detector 'CCD plate'
_diffrn_detector_area_resol_mean 10.4679
_diffrn_detector_type Atlas
_diffrn_measured_fraction_theta_full 1.000
_diffrn_measured_fraction_theta_max 0.985
_diffrn_measurement_device 'four-circle diffractometer'
_diffrn_measurement_device_type 'SuperNova, Dual, Cu at zero, Atlas'
_diffrn_measurement_method '\w scans'
_diffrn_radiation_monochromator mirror
_diffrn_radiation_probe x-ray
_diffrn_radiation_type 'Cu K\a'
_diffrn_radiation_wavelength 1.54184
_diffrn_reflns_av_R_equivalents 0.0286
_diffrn_reflns_av_unetI/netI 0.0198
_diffrn_reflns_limit_h_max 12
_diffrn_reflns_limit_h_min -12
_diffrn_reflns_limit_k_max 24
_diffrn_reflns_limit_k_min -23
_diffrn_reflns_limit_l_max 15
_diffrn_reflns_limit_l_min -15
_diffrn_reflns_number 9790
_diffrn_reflns_theta_full 67.50
_diffrn_reflns_theta_max 73.63
_diffrn_reflns_theta_min 4.19
_diffrn_source 'sealed X-ray tube'
_diffrn_source_type 'SuperNova (Cu) X-ray Source'
_exptl_absorpt_coefficient_mu 0.878
_exptl_absorpt_correction_T_max 0.934
_exptl_absorpt_correction_T_min 0.759
_exptl_absorpt_correction_type analytical
_exptl_absorpt_process_details
;
CrysAlisPro, Agilent Technologies,
Version 1.171.37.35 (release 13-08-2014 CrysAlis171 .NET)
(compiled Aug 13 2014,18:06:01)
Analytical numeric absorption correction using a multifaceted crystal
            model based on expressions derived by R.C. Clark & J.S. Reid.
(Clark, R. C. & Reid, J. S. (1995). Acta Cryst. A51, 887-897)
Empirical absorption correction using spherical harmonics,
 implemented in SCALE3 ABSPACK scaling algorithm.
;
_exptl_crystal_colour brown
_exptl_crystal_density_diffrn 1.342
_exptl_crystal_density_method 'not measured'
_exptl_crystal_description prism
_exptl_crystal_F_000 1048
_exptl_crystal_size_max 0.5726
_exptl_crystal_size_mid 0.1563
_exptl_crystal_size_min 0.0802
_refine_diff_density_max 0.494
_refine_diff_density_min -0.267
_refine_diff_density_rms 0.052
_refine_ls_extinction_method none
_refine_ls_goodness_of_fit_ref 1.067
_refine_ls_hydrogen_treatment constr
_refine_ls_matrix_type full
_refine_ls_number_parameters 174
_refine_ls_number_reflns 2475
_refine_ls_number_restraints 0
_refine_ls_restrained_S_all 1.067
_refine_ls_R_factor_all 0.0705
_refine_ls_R_factor_gt 0.0621
_refine_ls_shift/su_max 0.000
_refine_ls_shift/su_mean 0.000
_refine_ls_structure_factor_coef Fsqd
_refine_ls_weighting_details 'calc w=1/[\s^2^(Fo^2^)+(0.1060P)^2^+1.7700P] where P=(Fo^2^+2Fc^2^)/3'
_refine_ls_weighting_scheme calc
_refine_ls_wR_factor_gt 0.1794
_refine_ls_wR_factor_ref 0.1905
_reflns_number_gt 2079
_reflns_number_total 2475
_reflns_threshold_expression >2sigma(I)
_cod_data_source_file c6sc00614k2.cif
_cod_data_source_block shelxl
_cod_depositor_comments 'Adding full bibliography for 1543067--1543076.cif.'
_cod_original_cell_volume 2475.66(19)
_cod_database_code 1543075

loop_
_symmetry_equiv_pos_as_xyz
'x, y, z'
'-x+1/2, y, -z'
'x+1/2, y+1/2, z+1/2'
'-x+1, y+1/2, -z+1/2'
'-x, -y, -z'
'x-1/2, -y, z'
'-x+1/2, -y+1/2, -z+1/2'
'x, -y+1/2, z+1/2'

loop_
_atom_site_label
_atom_site_type_symbol
_atom_site_fract_x
_atom_site_fract_y
_atom_site_fract_z
_atom_site_U_iso_or_equiv
_atom_site_adp_type
_atom_site_occupancy
_atom_site_symmetry_multiplicity
_atom_site_calc_flag
_atom_site_refinement_flags
_atom_site_disorder_assembly
_atom_site_disorder_group
O1 O 0.36033(14) 0.30300(6) -0.05669(11) 0.0459(4) Uani 1 1 d . . .
N1 N 0.39507(17) 0.49716(9) 0.16456(14) 0.0501(5) Uani 1 1 d . . .
C1 C 0.4059(3) 0.23817(11) -0.0856(2) 0.0611(6) Uani 1 1 d . . .
H1A H 0.3782 0.2043 -0.0351 0.092 Uiso 1 1 calc R . .
H1B H 0.5038 0.2385 -0.0837 0.092 Uiso 1 1 calc R . .
H1C H 0.3670 0.2269 -0.1581 0.092 Uiso 1 1 calc R . .
C2 C 0.40577(18) 0.32763(9) 0.04046(15) 0.0412(4) Uani 1 1 d . . .
C3 C 0.4987(2) 0.29566(10) 0.11055(17) 0.0480(5) Uani 1 1 d . . .
H3 H 0.5273 0.2510 0.0964 0.058 Uiso 1 1 calc R . .
C4 C 0.5502(2) 0.32959(12) 0.20261(17) 0.0539(5) Uani 1 1 d . . .
H4 H 0.6111 0.3065 0.2527 0.065 Uiso 1 1 calc R . .
C5 C 0.5162(2) 0.39513(12) 0.22359(16) 0.0527(5) Uani 1 1 d . . .
H5 H 0.5550 0.4173 0.2862 0.063 Uiso 1 1 calc R . .
C6 C 0.42312(19) 0.42919(10) 0.15149(16) 0.0454(5) Uani 1 1 d . . .
C7 C 0.32670(19) 0.53381(10) 0.08323(18) 0.0492(5) Uani 1 1 d . . .
C8 C 0.3242(2) 0.60431(11) 0.0819(2) 0.0620(7) Uani 1 1 d . . .
H8 H 0.3734 0.6292 0.1372 0.074 Uiso 1 1 calc R . .
C9 C 0.2500 0.63765(15) 0.0000 0.0672(10) Uani 1 2 d S . .
H9 H 0.2500 0.6857 0.0000 0.081 Uiso 1 2 calc SR . .
C10 C 0.2500 0.49750(13) 0.0000 0.0435(6) Uani 1 2 d S . .
C11 C 0.2500 0.42645(12) 0.0000 0.0397(5) Uani 1 2 d S . .
C12 C 0.35693(18) 0.39355(9) 0.06380(14) 0.0401(4) Uani 1 1 d . . .
C13 C 0.4491(2) 0.53241(13) 0.2628(2) 0.0610(6) Uani 1 1 d . . .
H13A H 0.4495 0.5009 0.3242 0.073 Uiso 1 1 calc R . .
H13B H 0.3895 0.5708 0.2765 0.073 Uiso 1 1 calc R . .
C14 C 0.5913(2) 0.55905(14) 0.2554(2) 0.0674(7) Uani 1 1 d . . .
H14A H 0.6501 0.5214 0.2371 0.081 Uiso 1 1 calc R . .
H14B H 0.5903 0.5933 0.1977 0.081 Uiso 1 1 calc R . .
C15 C 0.6468(3) 0.5904(2) 0.3603(3) 0.1104(14) Uani 1 1 d . . .
H15A H 0.6427 0.5574 0.4182 0.166 Uiso 1 1 calc R . .
H15B H 0.5935 0.6303 0.3752 0.166 Uiso 1 1 calc R . .
H15C H 0.7401 0.6040 0.3556 0.166 Uiso 1 1 calc R . .
B1 B 0.2500 0.63246(19) 0.5000 0.0528(8) Uani 1 2 d S . .
F1A F 0.3633(3) 0.59494(17) 0.5255(2) 0.1225(13) Uani 0.805(4) 1 d P A 1
F2A F 0.2757(5) 0.6699(2) 0.4092(3) 0.1200(17) Uani 0.805(4) 1 d P A 1
F1B F 0.2667(15) 0.5594(7) 0.5807(9) 0.1225(13) Uani 0.195(4) 1 d P A 2
F2B F 0.243(2) 0.6905(12) 0.4443(16) 0.1200(17) Uani 0.195(4) 1 d P . 2

loop_
_atom_site_aniso_label
_atom_site_aniso_U_11
_atom_site_aniso_U_22
_atom_site_aniso_U_33
_atom_site_aniso_U_23
_atom_site_aniso_U_13
_atom_site_aniso_U_12
O1 0.0538(8) 0.0376(7) 0.0456(7) -0.0033(5) 0.0014(6) 0.0077(5)
N1 0.0467(9) 0.0487(9) 0.0561(10) -0.0138(7) 0.0114(7) -0.0112(7)
C1 0.0731(15) 0.0442(11) 0.0651(14) -0.0101(9) 0.0026(11) 0.0131(10)
C2 0.0422(9) 0.0391(9) 0.0426(10) 0.0030(7) 0.0050(7) -0.0013(7)
C3 0.0458(10) 0.0452(10) 0.0529(11) 0.0091(8) 0.0044(8) 0.0018(8)
C4 0.0464(11) 0.0637(13) 0.0504(11) 0.0139(9) -0.0012(8) -0.0038(9)
C5 0.0479(11) 0.0671(13) 0.0424(11) -0.0005(9) 0.0002(8) -0.0115(9)
C6 0.0432(10) 0.0467(10) 0.0472(10) -0.0038(8) 0.0089(8) -0.0078(7)
C7 0.0439(10) 0.0399(10) 0.0668(13) -0.0083(8) 0.0200(9) -0.0060(7)
C8 0.0521(12) 0.0411(11) 0.0967(19) -0.0148(10) 0.0274(12) -0.0079(8)
C9 0.0536(17) 0.0339(14) 0.119(3) 0.000 0.0340(19) 0.000
C10 0.0412(13) 0.0359(13) 0.0557(15) 0.000 0.0166(11) 0.000
C11 0.0424(13) 0.0361(12) 0.0416(13) 0.000 0.0097(10) 0.000
C12 0.0405(9) 0.0387(9) 0.0413(9) 0.0005(7) 0.0056(7) -0.0027(7)
C13 0.0554(12) 0.0654(14) 0.0641(14) -0.0269(11) 0.0149(10) -0.0174(10)
C14 0.0545(13) 0.0656(14) 0.0833(17) -0.0265(12) 0.0131(11) -0.0192(11)
C15 0.081(2) 0.125(3) 0.125(3) -0.074(3) 0.007(2) -0.034(2)
B1 0.0445(16) 0.065(2) 0.0455(17) 0.000 -0.0140(13) 0.000
F1A 0.136(3) 0.147(3) 0.0776(17) -0.0167(15) -0.0274(15) 0.071(2)
F2A 0.115(3) 0.134(4) 0.103(3) 0.044(2) -0.030(2) -0.052(3)
F1B 0.136(3) 0.147(3) 0.0776(17) -0.0167(15) -0.0274(15) 0.071(2)
F2B 0.115(3) 0.134(4) 0.103(3) 0.044(2) -0.030(2) -0.052(3)

loop_
_atom_type_symbol
_atom_type_description
_atom_type_scat_dispersion_real
_atom_type_scat_dispersion_imag
_atom_type_scat_source
C C 0.0181 0.0091 'International Tables Vol C Tables 4.2.6.8 and 6.1.1.4'
H H 0.0000 0.0000 'International Tables Vol C Tables 4.2.6.8 and 6.1.1.4'
B B 0.0090 0.0039 'International Tables Vol C Tables 4.2.6.8 and 6.1.1.4'
F F 0.0727 0.0534 'International Tables Vol C Tables 4.2.6.8 and 6.1.1.4'
N N 0.0311 0.0180 'International Tables Vol C Tables 4.2.6.8 and 6.1.1.4'
O O 0.0492 0.0322 'International Tables Vol C Tables 4.2.6.8 and 6.1.1.4'

loop_
_geom_angle_atom_site_label_1
_geom_angle_atom_site_label_2
_geom_angle_atom_site_label_3
_geom_angle
_geom_angle_site_symmetry_1
_geom_angle_site_symmetry_3
C2 O1 C1 117.85(16) . .
C7 N1 C6 120.93(17) . .
C7 N1 C13 119.18(18) . .
C6 N1 C13 119.67(19) . .
O1 C1 H1A 109.5 . .
O1 C1 H1B 109.5 . .
H1A C1 H1B 109.5 . .
O1 C1 H1C 109.5 . .
H1A C1 H1C 109.5 . .
H1B C1 H1C 109.5 . .
O1 C2 C3 124.22(17) . .
O1 C2 C12 114.82(16) . .
C3 C2 C12 120.81(18) . .
C2 C3 C4 119.06(19) . .
C2 C3 H3 120.5 . .
C4 C3 H3 120.5 . .
C5 C4 C3 122.32(19) . .
C5 C4 H4 118.8 . .
C3 C4 H4 118.8 . .
C4 C5 C6 119.36(19) . .
C4 C5 H5 120.3 . .
C6 C5 H5 120.3 . .
N1 C6 C5 121.15(18) . .
N1 C6 C12 119.24(18) . .
C5 C6 C12 119.61(18) . .
N1 C7 C8 122.8(2) . .
N1 C7 C10 118.13(18) . .
C8 C7 C10 119.0(2) . .
C9 C8 C7 119.7(2) . .
C9 C8 H8 120.2 . .
C7 C8 H8 120.2 . .
C8 C9 C8 122.9(3) . 2
C8 C9 H9 118.6 . .
C8 C9 H9 118.6 2 .
C11 C10 C7 120.14(12) . .
C11 C10 C7 120.14(12) . 2
C7 C10 C7 119.7(2) . 2
C10 C11 C12 117.01(11) . .
C10 C11 C12 117.01(11) . 2
C12 C11 C12 126.0(2) . 2
C6 C12 C11 118.61(17) . .
C6 C12 C2 117.84(17) . .
C11 C12 C2 123.46(17) . .
N1 C13 C14 112.50(18) . .
N1 C13 H13A 109.1 . .
C14 C13 H13A 109.1 . .
N1 C13 H13B 109.1 . .
C14 C13 H13B 109.1 . .
H13A C13 H13B 107.8 . .
C15 C14 C13 110.9(2) . .
C15 C14 H14A 109.5 . .
C13 C14 H14A 109.5 . .
C15 C14 H14B 109.5 . .
C13 C14 H14B 109.5 . .
H14A C14 H14B 108.1 . .
C14 C15 H15A 109.5 . .
C14 C15 H15B 109.5 . .
H15A C15 H15B 109.5 . .
C14 C15 H15C 109.5 . .
H15A C15 H15C 109.5 . .
H15B C15 H15C 109.5 . .
F2B B1 F2B 62.5(18) . 2_556
F1A B1 F1A 114.4(4) . 2_556
F1A B1 F2A 107.9(2) . 2_556
F1A B1 F2A 105.3(3) 2_556 2_556
F1A B1 F2A 105.3(3) . .
F1A B1 F2A 107.9(2) 2_556 .
F2A B1 F2A 116.3(5) 2_556 .
F2B B1 F1B 175.8(10) . .
F2B B1 F1B 113.8(10) 2_556 .
F2B B1 F1B 113.8(10) . 2_556
F2B B1 F1B 175.8(10) 2_556 2_556
F1B B1 F1B 70.0(7) . 2_556
B1 F2B F2B 58.8(9) . 2_556

loop_
_geom_bond_atom_site_label_1
_geom_bond_atom_site_label_2
_geom_bond_distance
_geom_bond_site_symmetry_2
O1 C2 1.351(2) .
O1 C1 1.420(2) .
N1 C7 1.380(3) .
N1 C6 1.386(3) .
N1 C13 1.474(3) .
C1 H1A 0.9800 .
C1 H1B 0.9800 .
C1 H1C 0.9800 .
C2 C3 1.373(3) .
C2 C12 1.432(3) .
C3 C4 1.392(3) .
C3 H3 0.9500 .
C4 C5 1.372(3) .
C4 H4 0.9500 .
C5 C6 1.408(3) .
C5 H5 0.9500 .
C6 C12 1.418(3) .
C7 C8 1.394(3) .
C7 C10 1.430(2) .
C8 C9 1.378(3) .
C8 H8 0.9500 .
C9 C8 1.378(3) 2
C9 H9 0.9500 .
C10 C11 1.405(4) .
C10 C7 1.430(2) 2
C11 C12 1.432(2) .
C11 C12 1.432(2) 2
C13 C14 1.531(3) .
C13 H13A 0.9900 .
C13 H13B 0.9900 .
C14 C15 1.513(4) .
C14 H14A 0.9900 .
C14 H14B 0.9900 .
C15 H15A 0.9800 .
C15 H15B 0.9800 .
C15 H15C 0.9800 .
B1 F2B 1.34(2) .
B1 F2B 1.34(2) 2_556
B1 F1A 1.369(3) .
B1 F1A 1.369(3) 2_556
B1 F2A 1.403(5) 2_556
B1 F2A 1.403(5) .
B1 F1B 1.762(15) .
B1 F1B 1.762(15) 2_556
F2B F2B 1.39(4) 2_556
